data_4123470
loop_
_publ_author_name
'Kim, Sunghee'
'Ginsbach, Jake W.'
'Lee, Jung Yoon'
'Peterson, Ryan L.'
'Liu, Jeffrey J.'
'Siegler, Maxime A.'
'Sarjeant, Amy A.'
'Solomon, Edward I.'
'Karlin, Kenneth D.'

_publ_section_title
;
 Amine Oxidative N-Dealkylation via Cupric Hydroperoxide Cu-OOH Homolytic
 Cleavage Followed by Site-Specific Fenton Chemistry.
;
_journal_issue 8
_journal_name_full 'Journal of the American Chemical Society'
_journal_page_first 2867
_journal_page_last 2874
_journal_paper_doi 10.1021/ja508371q
_journal_volume 137
_journal_year 2015
_chemical_formula_moiety 'C36 H39 Cl Cu N5 O6, Cl O4'
_chemical_formula_sum 'C36 H39 Cl2 Cu N5 O10'
_chemical_formula_weight 836.16
_chemical_name_systematic
;
 ?
;
_space_group_crystal_system monoclinic
_space_group_IT_number 14
_space_group_name_Hall '-P 2yn'
_space_group_name_H-M_alt 'P 1 21/n 1'
_symmetry_space_group_name_Hall '-P 2yn'
_symmetry_space_group_name_H-M 'P 1 21/n 1'
_atom_sites_solution_hydrogens geom
_atom_sites_solution_primary direct
_atom_sites_solution_secondary difmap
_audit_creation_method SHELXL-2013
_cell_angle_alpha 90
_cell_angle_beta 105.786(2)
_cell_angle_gamma 90
_cell_formula_units_Z 4
_cell_length_a 11.8014(2)
_cell_length_b 23.4921(3)
_cell_length_c 13.9336(2)
_cell_measurement_reflns_used 21356
_cell_measurement_temperature 110(2)
_cell_measurement_theta_max 29.00
_cell_measurement_theta_min 3.78
_cell_volume 3717.25(10)
_computing_cell_refinement
;
CrysAlis RED, Oxford Diffraction Ltd.,
Version 1.171.32.15 (release 10-01-2008 CrysAlis171 .NET)
(compiled Jan 10 2008,16:37:18)
;
_computing_data_collection
;
CrysAlis CCD, Oxford Diffraction Ltd.,
Version 1.171.32.15 (release 10-01-2008 CrysAlis171 .NET)
(compiled Jan 10 2008,16:37:18)
;
_computing_data_reduction
;
CrysAlis RED, Oxford Diffraction Ltd.,
Version 1.171.32.15 (release 10-01-2008 CrysAlis171 .NET)
(compiled Jan 10 2008,16:37:18)
;
_computing_molecular_graphics 'SHELXTL v6.10 (Sheldrick, 2008)'
_computing_publication_material 'SHELXTL v6.10 (Sheldrick, 2008)'
_computing_structure_refinement 'SHELXL-2013 (Sheldrick, 2013)'
_computing_structure_solution 'SHELXS-2013 (Sheldrick, 2013)'
_diffrn_ambient_temperature 110(2)
_diffrn_measured_fraction_theta_full 0.995
_diffrn_measured_fraction_theta_max 0.995
_diffrn_measurement_device_type 'Goniometer KM4/Xcalibur, detector: Sapphire3'
_diffrn_measurement_method '\w scans'
_diffrn_radiation_monochromator graphite
_diffrn_radiation_source 'Enhance (Mo) X-ray Source'
_diffrn_radiation_type MoK\a
_diffrn_radiation_wavelength 0.71073
_diffrn_reflns_av_R_equivalents 0.0487
_diffrn_reflns_av_unetI/netI 0.0388
_diffrn_reflns_Laue_measured_fraction_full 0.995
_diffrn_reflns_Laue_measured_fraction_max 0.995
_diffrn_reflns_limit_h_max 15
_diffrn_reflns_limit_h_min -15
_diffrn_reflns_limit_k_max 30
_diffrn_reflns_limit_k_min -30
_diffrn_reflns_limit_l_max 18
_diffrn_reflns_limit_l_min -17
_diffrn_reflns_number 44494
_diffrn_reflns_point_group_measured_fraction_full 0.995
_diffrn_reflns_point_group_measured_fraction_max 0.995
_diffrn_reflns_theta_full 25.242
_diffrn_reflns_theta_max 27.499
_diffrn_reflns_theta_min 3.788
_exptl_absorpt_coefficient_mu 0.796
_exptl_absorpt_correction_T_max 0.964
_exptl_absorpt_correction_T_min 0.815
_exptl_absorpt_correction_type analytical
_exptl_absorpt_process_details
;
CrysAlis RED, Oxford Diffraction Ltd.,
Version 1.171.32.15 (release 10-01-2008 CrysAlis171 .NET)
(compiled Jan 10 2008,16:37:18)
Analytical numeric absorption correction using a multifaceted crystal
            model based on expressions derived by R.C. Clark & J.S. Reid.
(Clark, R. C. & Reid, J. S. (1995). Acta Cryst. A51, 887-897)
;
_exptl_crystal_colour blue
_exptl_crystal_density_diffrn 1.494
_exptl_crystal_description plate
_exptl_crystal_F_000 1732
_exptl_crystal_size_max 0.59
_exptl_crystal_size_mid 0.24
_exptl_crystal_size_min 0.07
_refine_diff_density_max 0.553
_refine_diff_density_min -0.462
_refine_diff_density_rms 0.066
_refine_ls_extinction_method none
_refine_ls_goodness_of_fit_ref 1.035
_refine_ls_hydrogen_treatment constr
_refine_ls_matrix_type full
_refine_ls_number_parameters 543
_refine_ls_number_reflns 8509
_refine_ls_number_restraints 256
_refine_ls_restrained_S_all 1.040
_refine_ls_R_factor_all 0.0688
_refine_ls_R_factor_gt 0.0473
_refine_ls_shift/su_max 0.001
_refine_ls_shift/su_mean 0.000
_refine_ls_structure_factor_coef Fsqd
_refine_ls_weighting_details
;
 w=1/[\s^2^(Fo^2^)+(0.0348P)^2^+5.3182P]
 where P=(Fo^2^+2Fc^2^)/3
;
_refine_ls_weighting_scheme calc
_refine_ls_wR_factor_gt 0.0966
_refine_ls_wR_factor_ref 0.1032
_reflns_Friedel_coverage 0.000
_reflns_number_gt 6591
_reflns_number_total 8509
_reflns_threshold_expression 'I > 2\s(I)'
_cod_data_source_file ja508371q_si_001.cif
_cod_data_source_block 1H,OMe
_cod_depositor_comments 'Adding full bibliography for 4123470.cif.'
_cod_database_code 4123470
_shelx_space_group_comment
;
The symmetry employed for this shelxl refinement is uniquely defined
by the following loop, which should always be used as a source of
symmetry information in preference to the above space-group names.
They are only intended as comments.
;
_shelxl_version_number 2013-2

loop_
_space_group_symop_operation_xyz
'x, y, z'
'-x+1/2, y+1/2, -z+1/2'
'-x, -y, -z'
'x-1/2, -y-1/2, z-1/2'

loop_
_atom_site_label
_atom_site_type_symbol
_atom_site_fract_x
_atom_site_fract_y
_atom_site_fract_z
_atom_site_U_iso_or_equiv
_atom_site_adp_type
_atom_site_occupancy
_atom_site_site_symmetry_order
_atom_site_calc_flag
_atom_site_refinement_flags_posn
_atom_site_refinement_flags_adp
_atom_site_refinement_flags_occupancy
_atom_site_disorder_assembly
_atom_site_disorder_group
Cu1 Cu 0.74219(3) 0.18320(2) 0.73227(2) 0.01714(8) Uani 1 1 d . . . . .
O1 O 0.9649(2) 0.09336(10) 0.27014(15) 0.0455(6) Uani 1 1 d . . . . .
O2 O 0.73005(15) 0.10523(7) 0.67728(12) 0.0218(4) Uani 1 1 d . . . . .
N1 N 0.68774(18) 0.16446(9) 0.85050(15) 0.0201(4) Uani 1 1 d . . . . .
N2 N 0.77333(17) 0.26035(8) 0.79724(14) 0.0170(4) Uani 1 1 d . . . . .
N3 N 0.77745(17) 0.22101(9) 0.61729(14) 0.0180(4) Uani 1 1 d . . . . .
N4 N 0.97925(17) 0.18072(9) 0.79861(14) 0.0180(4) Uani 1 1 d . . . . .
N5 N 1.0542(2) 0.09933(9) 0.74355(16) 0.0247(5) Uani 1 1 d . . . . .
C1 C 0.6640(2) 0.11248(11) 0.8813(2) 0.0267(6) Uani 1 1 d . . . . .
H1A H 0.6801 0.0797 0.8473 0.032 Uiso 1 1 calc R U . . .
C2 C 0.6168(3) 0.10567(13) 0.9609(2) 0.0334(7) Uani 1 1 d . . . . .
H2A H 0.6005 0.0687 0.9813 0.040 Uiso 1 1 calc R U . . .
C3 C 0.5936(3) 0.15326(13) 1.0106(2) 0.0315(6) Uani 1 1 d . . . . .
H3A H 0.5610 0.1494 1.0656 0.038 Uiso 1 1 calc R U . . .
C4 C 0.6184(2) 0.20643(12) 0.97950(19) 0.0256(6) Uani 1 1 d . . . . .
H4A H 0.6034 0.2397 1.0128 0.031 Uiso 1 1 calc R U . . .
C5 C 0.6656(2) 0.21068(11) 0.89910(18) 0.0189(5) Uani 1 1 d . . . . .
C6 C 0.6901(2) 0.26744(10) 0.85925(18) 0.0186(5) Uani 1 1 d . . . . .
H6A H 0.6156 0.2843 0.8186 0.022 Uiso 1 1 calc R U . . .
H6B H 0.7243 0.2936 0.9154 0.022 Uiso 1 1 calc R U . . .
C7 C 0.7565(2) 0.30356(10) 0.71610(18) 0.0205(5) Uani 1 1 d . . . . .
H7A H 0.8105 0.3360 0.7395 0.025 Uiso 1 1 calc R U . . .
H7B H 0.6747 0.3181 0.6996 0.025 Uiso 1 1 calc R U . . .
C8 C 0.7801(2) 0.27820(10) 0.62390(18) 0.0194(5) Uani 1 1 d . . . . .
C9 C 0.7990(2) 0.31205(12) 0.5480(2) 0.0266(6) Uani 1 1 d . . . . .
H9A H 0.7989 0.3524 0.5533 0.032 Uiso 1 1 calc R U . . .
C10 C 0.8179(2) 0.28615(12) 0.4646(2) 0.0276(6) Uani 1 1 d . . . . .
H10A H 0.8296 0.3085 0.4113 0.033 Uiso 1 1 calc R U . . .
C11 C 0.8195(2) 0.22751(12) 0.45967(19) 0.0268(6) Uani 1 1 d . . . . .
H11A H 0.8351 0.2090 0.4040 0.032 Uiso 1 1 calc R U . . .
C12 C 0.7982(2) 0.19627(11) 0.53644(18) 0.0223(5) Uani 1 1 d . . . . .
H12A H 0.7980 0.1559 0.5323 0.027 Uiso 1 1 calc R U . . .
C13 C 0.8968(2) 0.26051(11) 0.86426(18) 0.0206(5) Uani 1 1 d . . . . .
H13A H 0.9002 0.2368 0.9238 0.025 Uiso 1 1 calc R U . . .
H13B H 0.9192 0.2999 0.8871 0.025 Uiso 1 1 calc R U . . .
C14 C 0.9830(2) 0.23780(10) 0.81148(17) 0.0191(5) Uani 1 1 d . . . . .
C15 C 1.0553(2) 0.27379(11) 0.77730(18) 0.0220(5) Uani 1 1 d . . . . .
H15A H 1.0557 0.3136 0.7891 0.026 Uiso 1 1 calc R U . . .
C16 C 1.1280(2) 0.24941(11) 0.72447(19) 0.0237(5) Uani 1 1 d . . . . .
H16A H 1.1783 0.2728 0.6984 0.028 Uiso 1 1 calc R U . . .
C17 C 1.1269(2) 0.19178(11) 0.71023(18) 0.0217(5) Uani 1 1 d . . . . .
H17A H 1.1751 0.1750 0.6733 0.026 Uiso 1 1 calc R U . . .
C18 C 1.0533(2) 0.15750(11) 0.75109(17) 0.0197(5) Uani 1 1 d . . . . .
C19 C 1.0011(2) 0.06424(11) 0.80671(19) 0.0250(6) Uani 1 1 d . . . . .
H19A H 0.9899 0.0252 0.7790 0.030 Uiso 1 1 calc R U . . .
H19B H 0.9223 0.0798 0.8040 0.030 Uiso 1 1 calc R U . . .
C20 C 1.0727(2) 0.06110(10) 0.91452(19) 0.0254(6) Uani 1 1 d . . . . .
C21 C 1.0230(3) 0.07768(13) 0.9896(2) 0.0353(7) Uani 1 1 d . . . . .
H21A H 0.9454 0.0928 0.9727 0.042 Uiso 1 1 calc R U . . .
C22 C 1.0853(3) 0.07241(15) 1.0890(2) 0.0454(8) Uani 1 1 d . . . . .
H22A H 1.0503 0.0837 1.1399 0.054 Uiso 1 1 calc R U . . .
C23 C 1.1973(3) 0.05087(13) 1.1139(2) 0.0431(8) Uani 1 1 d . . . . .
H23A H 1.2395 0.0467 1.1820 0.052 Uiso 1 1 calc R U . . .
C24 C 1.2492(3) 0.03519(12) 1.0405(2) 0.0422(8) Uani 1 1 d . . . . .
H24A H 1.3274 0.0208 1.0580 0.051 Uiso 1 1 calc R U . . .
C25 C 1.1870(3) 0.04039(12) 0.9406(2) 0.0336(7) Uani 1 1 d . . . . .
H25A H 1.2230 0.0297 0.8901 0.040 Uiso 1 1 calc R U . . .
C26 C 1.1303(2) 0.07165(12) 0.6898(2) 0.0279(6) Uani 1 1 d . . . . .
H26A H 1.1366 0.0306 0.7067 0.034 Uiso 1 1 calc R U . . .
H26B H 1.2103 0.0883 0.7123 0.034 Uiso 1 1 calc R U . . .
C27 C 1.0849(2) 0.07816(10) 0.57771(19) 0.0224(5) Uani 1 1 d . . . . .
C28 C 1.1616(2) 0.08791(11) 0.5195(2) 0.0246(5) Uani 1 1 d . . . . .
H28A H 1.2437 0.0914 0.5501 0.030 Uiso 1 1 calc R U . . .
C29 C 1.1183(3) 0.09261(11) 0.4170(2) 0.0290(6) Uani 1 1 d . . . . .
H29A H 1.1710 0.0991 0.3773 0.035 Uiso 1 1 calc R U . . .
C30 C 0.9985(3) 0.08781(11) 0.3719(2) 0.0296(6) Uani 1 1 d . . . . .
C31 C 0.9213(2) 0.07716(11) 0.4289(2) 0.0284(6) Uani 1 1 d . . . . .
H31A H 0.8393 0.0731 0.3985 0.034 Uiso 1 1 calc R U . . .
C32 C 0.9663(2) 0.07256(11) 0.5310(2) 0.0267(6) Uani 1 1 d . . . . .
H32A H 0.9138 0.0653 0.5705 0.032 Uiso 1 1 calc R U . . .
C33 C 0.8409(3) 0.09708(15) 0.2223(2) 0.0463(8) Uani 1 1 d . . . . .
H33A H 0.8284 0.1036 0.1508 0.070 Uiso 1 1 calc R U . . .
H33B H 0.8070 0.1287 0.2512 0.070 Uiso 1 1 calc R U . . .
H33C H 0.8025 0.0614 0.2325 0.070 Uiso 1 1 calc R U . . .
C34 C 0.6573(2) 0.07560(11) 0.61789(19) 0.0237(5) Uani 1 1 d . . . . .
C35 C 0.5384(3) 0.09580(15) 0.5668(3) 0.0549(10) Uani 1 1 d . . . . .
H35A H 0.5319 0.1364 0.5808 0.082 Uiso 1 1 calc R U . . .
H35B H 0.4803 0.0743 0.5908 0.082 Uiso 1 1 calc R U . . .
H35C H 0.5236 0.0902 0.4947 0.082 Uiso 1 1 calc R U . . .
C36 C 0.6908(3) 0.01720(11) 0.5960(2) 0.0305(6) Uani 1 1 d . . . . .
H36A H 0.7693 0.0082 0.6390 0.046 Uiso 1 1 calc R U . . .
H36B H 0.6916 0.0148 0.5259 0.046 Uiso 1 1 calc R U . . .
H36C H 0.6335 -0.0101 0.6084 0.046 Uiso 1 1 calc R U . . .
Cl1 Cl 0.42062(11) 0.24231(11) 0.64788(14) 0.0266(4) Uani 0.612(5) 1 d . U P A 1
O3 O 0.53876(15) 0.22606(8) 0.65102(14) 0.0298(4) Uani 0.612(5) 1 d . U P A 1
O4 O 0.4156(11) 0.2439(4) 0.7519(7) 0.059(3) Uani 0.612(5) 1 d . U P A 1
O5 O 0.3922(4) 0.29609(16) 0.5990(3) 0.0551(13) Uani 0.612(5) 1 d . U P A 1
O6 O 0.3417(11) 0.1992(3) 0.5917(10) 0.0343(17) Uani 0.612(5) 1 d . U P A 1
Cl1' Cl 0.42450(18) 0.21713(16) 0.6791(2) 0.0284(6) Uani 0.388(5) 1 d . U P A 2
O3' O 0.53876(15) 0.22606(8) 0.65102(14) 0.0298(4) Uani 0.388(5) 1 d . U P A 2
O4' O 0.4096(18) 0.2624(6) 0.7398(14) 0.051(4) Uani 0.388(5) 1 d . U P A 2
O5' O 0.4241(6) 0.1647(4) 0.7287(6) 0.072(3) Uani 0.388(5) 1 d . U P A 2
O6' O 0.3316(17) 0.2174(6) 0.5928(14) 0.037(3) Uani 0.388(5) 1 d . U P A 2
Cl2 Cl 0.53262(8) 0.04600(4) 0.26849(7) 0.0430(3) Uani 0.9187(18) 1 d D U P B 1
O7 O 0.6377(2) 0.03464(16) 0.3440(2) 0.0707(10) Uani 0.9187(18) 1 d D U P B 1
O8 O 0.5569(3) 0.07031(17) 0.1836(2) 0.0803(12) Uani 0.9187(18) 1 d D U P B 1
O9 O 0.4670(2) -0.00615(11) 0.2430(2) 0.0527(7) Uani 0.9187(18) 1 d D U P B 1
O10 O 0.4586(3) 0.08522(15) 0.3054(3) 0.0640(10) Uani 0.9187(18) 1 d D U P B 1
Cl2' Cl 0.5506(9) 0.0711(5) 0.3195(8) 0.0430(3) Uani 0.0813(18) 1 d D U P B 2
O7' O 0.651(2) 0.0936(14) 0.378(2) 0.0707(10) Uani 0.0813(18) 1 d D U P B 2
O8' O 0.531(4) 0.0845(19) 0.2169(16) 0.0803(12) Uani 0.0813(18) 1 d D U P B 2
O9' O 0.552(3) 0.0074(7) 0.325(2) 0.0527(7) Uani 0.0813(18) 1 d D U P B 2
O10' O 0.441(3) 0.0915(18) 0.336(4) 0.0640(10) Uani 0.0813(18) 1 d D U P B 2

loop_
_atom_site_aniso_label
_atom_site_aniso_U_11
_atom_site_aniso_U_22
_atom_site_aniso_U_33
_atom_site_aniso_U_23
_atom_site_aniso_U_13
_atom_site_aniso_U_12
Cu1 0.02083(15) 0.01676(14) 0.01445(14) -0.00188(12) 0.00585(11) -0.00072(12)
O1 0.0558(14) 0.0576(15) 0.0212(11) 0.0009(10) 0.0075(10) 0.0203(12)
O2 0.0246(9) 0.0200(9) 0.0213(9) -0.0020(7) 0.0074(7) -0.0019(7)
N1 0.0212(10) 0.0219(10) 0.0176(10) -0.0009(8) 0.0059(8) -0.0015(8)
N2 0.0166(10) 0.0195(10) 0.0152(10) -0.0011(8) 0.0049(8) 0.0007(8)
N3 0.0154(9) 0.0226(10) 0.0155(10) -0.0009(8) 0.0034(8) 0.0015(8)
N4 0.0176(9) 0.0220(10) 0.0140(10) -0.0011(8) 0.0035(8) 0.0011(8)
N5 0.0336(12) 0.0226(11) 0.0204(11) 0.0034(9) 0.0117(9) 0.0077(9)
C1 0.0334(14) 0.0233(13) 0.0260(14) 0.0002(11) 0.0123(12) -0.0001(11)
C2 0.0422(17) 0.0295(15) 0.0338(16) 0.0065(12) 0.0193(13) -0.0034(13)
C3 0.0334(15) 0.0385(16) 0.0274(15) 0.0034(12) 0.0167(12) -0.0007(13)
C4 0.0261(13) 0.0314(14) 0.0216(13) -0.0036(11) 0.0102(11) 0.0021(11)
C5 0.0150(11) 0.0247(12) 0.0163(12) -0.0016(10) 0.0031(9) -0.0004(10)
C6 0.0172(11) 0.0216(12) 0.0173(12) -0.0037(9) 0.0049(9) 0.0026(9)
C7 0.0238(13) 0.0171(11) 0.0219(13) 0.0006(9) 0.0083(10) -0.0001(9)
C8 0.0176(11) 0.0206(12) 0.0200(12) 0.0005(9) 0.0050(10) 0.0012(9)
C9 0.0304(14) 0.0249(13) 0.0264(14) 0.0045(11) 0.0108(11) 0.0003(11)
C10 0.0279(14) 0.0358(15) 0.0199(13) 0.0081(11) 0.0078(11) 0.0011(12)
C11 0.0274(14) 0.0377(15) 0.0165(13) -0.0021(11) 0.0078(11) 0.0017(12)
C12 0.0225(12) 0.0256(13) 0.0191(12) -0.0018(10) 0.0061(10) 0.0018(10)
C13 0.0176(11) 0.0251(12) 0.0178(12) -0.0056(10) 0.0028(9) 0.0001(10)
C14 0.0169(11) 0.0236(12) 0.0145(11) -0.0026(9) 0.0005(9) 0.0016(9)
C15 0.0206(12) 0.0226(12) 0.0219(13) -0.0016(10) 0.0040(10) -0.0027(10)
C16 0.0195(12) 0.0325(14) 0.0195(13) 0.0023(11) 0.0061(10) -0.0053(11)
C17 0.0155(11) 0.0339(14) 0.0164(12) -0.0020(10) 0.0052(9) 0.0024(10)
C18 0.0196(12) 0.0242(12) 0.0130(11) 0.0006(9) 0.0005(9) 0.0035(10)
C19 0.0319(14) 0.0206(12) 0.0227(14) 0.0030(10) 0.0075(11) 0.0003(11)
C20 0.0370(15) 0.0170(12) 0.0209(13) 0.0021(10) 0.0055(11) -0.0043(11)
C21 0.0372(16) 0.0438(18) 0.0274(15) -0.0031(13) 0.0130(13) -0.0132(14)
C22 0.055(2) 0.057(2) 0.0283(17) -0.0057(15) 0.0184(15) -0.0239(17)
C23 0.068(2) 0.0336(16) 0.0211(15) 0.0046(12) 0.0004(15) -0.0198(16)
C24 0.053(2) 0.0241(15) 0.0376(18) 0.0012(12) -0.0072(15) 0.0062(14)
C25 0.0461(18) 0.0237(14) 0.0266(15) -0.0029(11) 0.0025(13) 0.0090(12)
C26 0.0334(14) 0.0277(14) 0.0234(14) 0.0002(11) 0.0091(12) 0.0126(11)
C27 0.0276(13) 0.0168(12) 0.0234(13) -0.0022(10) 0.0083(11) 0.0052(10)
C28 0.0260(13) 0.0204(12) 0.0290(14) -0.0046(11) 0.0100(11) 0.0010(10)
C29 0.0404(16) 0.0228(13) 0.0312(15) -0.0003(11) 0.0224(13) 0.0037(12)
C30 0.0457(17) 0.0219(13) 0.0199(13) -0.0024(10) 0.0069(12) 0.0091(12)
C31 0.0263(13) 0.0270(14) 0.0304(15) -0.0046(11) 0.0052(11) 0.0047(11)
C32 0.0286(14) 0.0239(13) 0.0311(15) 0.0001(11) 0.0140(12) 0.0038(11)
C33 0.055(2) 0.0474(19) 0.0284(17) -0.0015(14) -0.0019(15) 0.0125(17)
C34 0.0277(13) 0.0235(13) 0.0208(13) -0.0005(10) 0.0080(11) -0.0025(10)
C35 0.0408(19) 0.0392(18) 0.066(2) -0.0176(17) -0.0168(17) 0.0068(15)
C36 0.0380(16) 0.0194(13) 0.0363(16) -0.0065(11) 0.0140(13) -0.0066(11)
Cl1 0.0152(5) 0.0463(10) 0.0183(7) -0.0081(7) 0.0047(4) 0.0003(6)
O3 0.0179(9) 0.0388(11) 0.0327(11) -0.0055(9) 0.0068(8) 0.0009(8)
O4 0.030(3) 0.132(7) 0.018(2) -0.010(4) 0.011(2) -0.018(5)
O5 0.052(2) 0.036(2) 0.066(3) -0.0098(19) -0.004(2) 0.0170(18)
O6 0.024(3) 0.045(4) 0.035(3) -0.011(3) 0.011(2) -0.008(3)
Cl1' 0.0182(8) 0.0443(15) 0.0227(12) -0.0012(11) 0.0058(8) -0.0009(9)
O3' 0.0179(9) 0.0388(11) 0.0327(11) -0.0055(9) 0.0068(8) 0.0009(8)
O4' 0.025(4) 0.066(6) 0.061(8) -0.037(5) 0.012(5) 0.003(5)
O5' 0.032(3) 0.106(6) 0.076(5) 0.052(4) 0.012(3) -0.002(3)
O6' 0.022(4) 0.065(7) 0.021(4) -0.007(6) 0.002(3) 0.001(6)
Cl2 0.0431(5) 0.0452(5) 0.0320(5) 0.0154(4) -0.0045(4) -0.0154(4)
O7 0.0417(15) 0.109(3) 0.0492(17) 0.0220(17) -0.0084(13) -0.0124(17)
O8 0.084(2) 0.108(3) 0.0443(19) 0.0338(19) 0.0102(16) -0.033(2)
O9 0.0624(17) 0.0384(14) 0.0538(16) -0.0011(12) 0.0097(13) -0.0138(13)
O10 0.073(2) 0.0358(15) 0.075(3) 0.0000(16) 0.0069(17) -0.0054(14)
Cl2' 0.0431(5) 0.0452(5) 0.0320(5) 0.0154(4) -0.0045(4) -0.0154(4)
O7' 0.0417(15) 0.109(3) 0.0492(17) 0.0220(17) -0.0084(13) -0.0124(17)
O8' 0.084(2) 0.108(3) 0.0443(19) 0.0338(19) 0.0102(16) -0.033(2)
O9' 0.0624(17) 0.0384(14) 0.0538(16) -0.0011(12) 0.0097(13) -0.0138(13)
O10' 0.073(2) 0.0358(15) 0.075(3) 0.0000(16) 0.0069(17) -0.0054(14)

loop_
_atom_type_symbol
_atom_type_description
_atom_type_scat_dispersion_real
_atom_type_scat_dispersion_imag
_atom_type_scat_source
C C 0.0033 0.0016 'International Tables Vol C Tables 4.2.6.8 and 6.1.1.4'
H H 0.0000 0.0000 'International Tables Vol C Tables 4.2.6.8 and 6.1.1.4'
Cl Cl 0.1484 0.1585 'International Tables Vol C Tables 4.2.6.8 and 6.1.1.4'
Cu Cu 0.3201 1.2651 'International Tables Vol C Tables 4.2.6.8 and 6.1.1.4'
N N 0.0061 0.0033 'International Tables Vol C Tables 4.2.6.8 and 6.1.1.4'
O O 0.0106 0.0060 'International Tables Vol C Tables 4.2.6.8 and 6.1.1.4'

loop_
_geom_angle_atom_site_label_1
_geom_angle_atom_site_label_2
_geom_angle_atom_site_label_3
_geom_angle
N3 Cu1 N1 165.16(8)
N3 Cu1 O2 96.40(8)
N1 Cu1 O2 96.39(8)
N3 Cu1 N2 84.65(8)
N1 Cu1 N2 83.49(8)
O2 Cu1 N2 173.48(8)
N3 Cu1 O3 81.01(7)
N1 Cu1 O3 88.73(7)
O2 Cu1 O3 103.43(7)
N2 Cu1 O3 83.09(7)
N3 Cu1 N4 81.94(7)
N1 Cu1 N4 104.59(7)
O2 Cu1 N4 94.12(7)
N2 Cu1 N4 79.63(7)
O3 Cu1 N4 156.71(6)
C30 O1 C33 117.2(2)
C34 O2 Cu1 138.40(17)
C5 N1 C1 119.0(2)
C5 N1 Cu1 113.14(16)
C1 N1 Cu1 127.63(18)
C6 N2 C7 113.08(18)
C6 N2 C13 108.77(18)
C7 N2 C13 112.11(19)
C6 N2 Cu1 107.08(14)
C7 N2 Cu1 107.53(14)
C13 N2 Cu1 108.02(14)
C8 N3 C12 118.8(2)
C8 N3 Cu1 113.58(16)
C12 N3 Cu1 127.66(17)
C18 N4 C14 117.7(2)
C18 N4 Cu1 126.25(15)
C14 N4 Cu1 91.03(14)
C18 N5 C19 120.1(2)
C18 N5 C26 119.9(2)
C19 N5 C26 118.6(2)
N1 C1 C2 121.7(3)
N1 C1 H1A 119.2
C2 C1 H1A 119.2
C1 C2 C3 119.2(3)
C1 C2 H2A 120.4
C3 C2 H2A 120.4
C4 C3 C2 119.1(2)
C4 C3 H3A 120.4
C2 C3 H3A 120.4
C3 C4 C5 119.1(2)
C3 C4 H4A 120.4
C5 C4 H4A 120.4
N1 C5 C4 121.8(2)
N1 C5 C6 116.6(2)
C4 C5 C6 121.6(2)
N2 C6 C5 109.88(19)
N2 C6 H6A 109.7
C5 C6 H6A 109.7
N2 C6 H6B 109.7
C5 C6 H6B 109.7
H6A C6 H6B 108.2
N2 C7 C8 111.04(19)
N2 C7 H7A 109.4
C8 C7 H7A 109.4
N2 C7 H7B 109.4
C8 C7 H7B 109.4
H7A C7 H7B 108.0
N3 C8 C9 121.7(2)
N3 C8 C7 116.5(2)
C9 C8 C7 121.8(2)
C10 C9 C8 118.9(3)
C10 C9 H9A 120.5
C8 C9 H9A 120.5
C11 C10 C9 119.3(2)
C11 C10 H10A 120.4
C9 C10 H10A 120.4
C12 C11 C10 119.1(2)
C12 C11 H11A 120.5
C10 C11 H11A 120.5
N3 C12 C11 122.2(2)
N3 C12 H12A 118.9
C11 C12 H12A 118.9
N2 C13 C14 111.45(19)
N2 C13 H13A 109.3
C14 C13 H13A 109.3
N2 C13 H13B 109.3
C14 C13 H13B 109.3
H13A C13 H13B 108.0
N4 C14 C15 124.4(2)
N4 C14 C13 114.4(2)
C15 C14 C13 121.1(2)
C14 C15 C16 117.3(2)
C14 C15 H15A 121.4
C16 C15 H15A 121.4
C17 C16 C15 119.9(2)
C17 C16 H16A 120.0
C15 C16 H16A 120.0
C16 C17 C18 119.2(2)
C16 C17 H17A 120.4
C18 C17 H17A 120.4
N4 C18 N5 117.4(2)
N4 C18 C17 121.3(2)
N5 C18 C17 121.3(2)
N5 C19 C20 114.1(2)
N5 C19 H19A 108.7
C20 C19 H19A 108.7
N5 C19 H19B 108.7
C20 C19 H19B 108.7
H19A C19 H19B 107.6
C25 C20 C21 118.8(3)
C25 C20 C19 121.3(3)
C21 C20 C19 119.9(3)
C22 C21 C20 120.7(3)
C22 C21 H21A 119.7
C20 C21 H21A 119.7
C23 C22 C21 119.9(3)
C23 C22 H22A 120.0
C21 C22 H22A 120.0
C22 C23 C24 120.3(3)
C22 C23 H23A 119.8
C24 C23 H23A 119.8
C23 C24 C25 119.9(3)
C23 C24 H24A 120.0
C25 C24 H24A 120.0
C20 C25 C24 120.3(3)
C20 C25 H25A 119.8
C24 C25 H25A 119.8
N5 C26 C27 112.8(2)
N5 C26 H26A 109.0
C27 C26 H26A 109.0
N5 C26 H26B 109.0
C27 C26 H26B 109.0
H26A C26 H26B 107.8
C32 C27 C28 118.6(2)
C32 C27 C26 120.4(2)
C28 C27 C26 121.0(2)
C29 C28 C27 120.0(3)
C29 C28 H28A 120.0
C27 C28 H28A 120.0
C28 C29 C30 120.3(3)
C28 C29 H29A 119.8
C30 C29 H29A 119.8
O1 C30 C31 124.1(3)
O1 C30 C29 115.7(3)
C31 C30 C29 120.3(2)
C32 C31 C30 118.4(3)
C32 C31 H31A 120.8
C30 C31 H31A 120.8
C27 C32 C31 122.4(3)
C27 C32 H32A 118.8
C31 C32 H32A 118.8
O1 C33 H33A 109.5
O1 C33 H33B 109.5
H33A C33 H33B 109.5
O1 C33 H33C 109.5
H33A C33 H33C 109.5
H33B C33 H33C 109.5
O2 C34 C35 122.8(2)
O2 C34 C36 119.0(2)
C35 C34 C36 118.2(2)
C34 C35 H35A 109.5
C34 C35 H35B 109.5
H35A C35 H35B 109.5
C34 C35 H35C 109.5
H35A C35 H35C 109.5
H35B C35 H35C 109.5
C34 C36 H36A 109.5
C34 C36 H36B 109.5
H36A C36 H36B 109.5
C34 C36 H36C 109.5
H36A C36 H36C 109.5
H36B C36 H36C 109.5
O5 Cl1 O3 110.4(2)
O5 Cl1 O6 109.0(5)
O3 Cl1 O6 107.9(4)
O5 Cl1 O4 112.4(5)
O3 Cl1 O4 106.1(5)
O6 Cl1 O4 111.0(8)
Cl1 O3 Cu1 154.56(16)
O6' Cl1' O4' 108.7(10)
O6' Cl1' O5' 108.6(8)
O4' Cl1' O5' 110.5(9)
O8 Cl2 O7 111.3(2)
O8 Cl2 O9 110.8(2)
O7 Cl2 O9 109.04(19)
O8 Cl2 O10 108.5(2)
O7 Cl2 O10 110.2(2)
O9 Cl2 O10 106.93(19)
O7' Cl2' O8' 113(2)
O7' Cl2' O10' 117(2)
O8' Cl2' O10' 100(2)
O7' Cl2' O9' 111.5(18)
O8' Cl2' O9' 106(2)
O10' Cl2' O9' 108.5(19)

loop_
_geom_bond_atom_site_label_1
_geom_bond_atom_site_label_2
_geom_bond_distance
Cu1 N3 1.973(2)
Cu1 N1 1.974(2)
Cu1 O2 1.9755(17)
Cu1 N2 2.015(2)
Cu1 O3 2.5652(18)
Cu1 N4 2.698(2)
O1 C30 1.371(3)
O1 C33 1.436(4)
O2 C34 1.233(3)
N1 C5 1.343(3)
N1 C1 1.349(3)
N2 C6 1.484(3)
N2 C7 1.492(3)
N2 C13 1.501(3)
N3 C8 1.347(3)
N3 C12 1.348(3)
N4 C18 1.347(3)
N4 C14 1.352(3)
N5 C18 1.371(3)
N5 C19 1.465(3)
N5 C26 1.468(3)
C1 C2 1.379(4)
C1 H1A 0.9500
C2 C3 1.381(4)
C2 H2A 0.9500
C3 C4 1.380(4)
C3 H3A 0.9500
C4 C5 1.383(3)
C4 H4A 0.9500
C5 C6 1.502(3)
C6 H6A 0.9900
C6 H6B 0.9900
C7 C8 1.509(3)
C7 H7A 0.9900
C7 H7B 0.9900
C8 C9 1.388(4)
C9 C10 1.383(4)
C9 H9A 0.9500
C10 C11 1.380(4)
C10 H10A 0.9500
C11 C12 1.376(4)
C11 H11A 0.9500
C12 H12A 0.9500
C13 C14 1.506(3)
C13 H13A 0.9900
C13 H13B 0.9900
C14 C15 1.375(4)
C15 C16 1.397(4)
C15 H15A 0.9500
C16 C17 1.368(4)
C16 H16A 0.9500
C17 C18 1.413(4)
C17 H17A 0.9500
C19 C20 1.512(4)
C19 H19A 0.9900
C19 H19B 0.9900
C20 C25 1.386(4)
C20 C21 1.387(4)
C21 C22 1.386(4)
C21 H21A 0.9500
C22 C23 1.369(5)
C22 H22A 0.9500
C23 C24 1.377(5)
C23 H23A 0.9500
C24 C25 1.390(4)
C24 H24A 0.9500
C25 H25A 0.9500
C26 C27 1.515(4)
C26 H26A 0.9900
C26 H26B 0.9900
C27 C32 1.380(4)
C27 C28 1.388(4)
C28 C29 1.385(4)
C28 H28A 0.9500
C29 C30 1.386(4)
C29 H29A 0.9500
C30 C31 1.385(4)
C31 C32 1.380(4)
C31 H31A 0.9500
C32 H32A 0.9500
C33 H33A 0.9800
C33 H33B 0.9800
C33 H33C 0.9800
C34 C35 1.470(4)
C34 C36 1.482(4)
C35 H35A 0.9800
C35 H35B 0.9800
C35 H35C 0.9800
C36 H36A 0.9800
C36 H36B 0.9800
C36 H36C 0.9800
Cl1 O5 1.431(5)
Cl1 O3 1.435(2)
Cl1 O6 1.451(11)
Cl1 O4 1.467(10)
Cl1' O6' 1.389(18)
Cl1' O4' 1.399(15)
Cl1' O5' 1.413(8)
Cl2 O8 1.412(3)
Cl2 O7 1.417(3)
Cl2 O9 1.441(3)
Cl2 O10 1.456(3)
Cl2' O7' 1.349(16)
Cl2' O8' 1.420(17)
Cl2' O10' 1.461(18)
Cl2' O9' 1.499(16)

loop_
_geom_torsion_atom_site_label_1
_geom_torsion_atom_site_label_2
_geom_torsion_atom_site_label_3
_geom_torsion_atom_site_label_4
_geom_torsion
C5 N1 C1 C2 0.4(4)
Cu1 N1 C1 C2 -174.4(2)
N1 C1 C2 C3 -0.2(4)
C1 C2 C3 C4 -0.1(4)
C2 C3 C4 C5 0.2(4)
C1 N1 C5 C4 -0.3(4)
Cu1 N1 C5 C4 175.21(19)
C1 N1 C5 C6 -178.0(2)
Cu1 N1 C5 C6 -2.5(3)
C3 C4 C5 N1 0.0(4)
C3 C4 C5 C6 177.6(2)
C7 N2 C6 C5 150.26(19)
C13 N2 C6 C5 -84.5(2)
Cu1 N2 C6 C5 32.0(2)
N1 C5 C6 N2 -20.5(3)
C4 C5 C6 N2 161.8(2)
C6 N2 C7 C8 -145.1(2)
C13 N2 C7 C8 91.5(2)
Cu1 N2 C7 C8 -27.1(2)
C12 N3 C8 C9 2.6(4)
Cu1 N3 C8 C9 -177.40(19)
C12 N3 C8 C7 -179.9(2)
Cu1 N3 C8 C7 0.1(3)
N2 C7 C8 N3 18.7(3)
N2 C7 C8 C9 -163.8(2)
N3 C8 C9 C10 -1.4(4)
C7 C8 C9 C10 -178.7(2)
C8 C9 C10 C11 -1.1(4)
C9 C10 C11 C12 2.2(4)
C8 N3 C12 C11 -1.4(4)
Cu1 N3 C12 C11 178.63(19)
C10 C11 C12 N3 -1.0(4)
C6 N2 C13 C14 164.4(2)
C7 N2 C13 C14 -69.8(2)
Cu1 N2 C13 C14 48.5(2)
C18 N4 C14 C15 1.6(4)
Cu1 N4 C14 C15 -131.0(2)
C18 N4 C14 C13 179.4(2)
Cu1 N4 C14 C13 46.78(19)
N2 C13 C14 N4 -74.4(3)
N2 C13 C14 C15 103.5(3)
N4 C14 C15 C16 1.0(4)
C13 C14 C15 C16 -176.6(2)
C14 C15 C16 C17 -1.2(4)
C15 C16 C17 C18 -1.2(4)
C14 N4 C18 N5 176.1(2)
Cu1 N4 C18 N5 -69.7(3)
C14 N4 C18 C17 -4.1(3)
Cu1 N4 C18 C17 110.1(2)
C19 N5 C18 N4 -15.7(3)
C26 N5 C18 N4 178.1(2)
C19 N5 C18 C17 164.5(2)
C26 N5 C18 C17 -1.7(4)
C16 C17 C18 N4 4.0(4)
C16 C17 C18 N5 -176.3(2)
C18 N5 C19 C20 -73.9(3)
C26 N5 C19 C20 92.5(3)
N5 C19 C20 C25 -59.0(3)
N5 C19 C20 C21 122.8(3)
C25 C20 C21 C22 -1.5(4)
C19 C20 C21 C22 176.7(3)
C20 C21 C22 C23 0.3(5)
C21 C22 C23 C24 1.0(5)
C22 C23 C24 C25 -1.0(5)
C21 C20 C25 C24 1.5(4)
C19 C20 C25 C24 -176.7(3)
C23 C24 C25 C20 -0.3(4)
C18 N5 C26 C27 -73.8(3)
C19 N5 C26 C27 119.7(3)
N5 C26 C27 C32 -41.5(3)
N5 C26 C27 C28 140.7(2)
C32 C27 C28 C29 0.9(4)
C26 C27 C28 C29 178.7(2)
C27 C28 C29 C30 0.2(4)
C33 O1 C30 C31 10.0(4)
C33 O1 C30 C29 -171.0(3)
C28 C29 C30 O1 179.7(2)
C28 C29 C30 C31 -1.3(4)
O1 C30 C31 C32 -179.9(3)
C29 C30 C31 C32 1.2(4)
C28 C27 C32 C31 -1.0(4)
C26 C27 C32 C31 -178.9(2)
C30 C31 C32 C27 0.0(4)
Cu1 O2 C34 C35 -2.1(4)
Cu1 O2 C34 C36 177.43(18)
O5 Cl1 O3 Cu1 140.6(3)
O6 Cl1 O3 Cu1 -100.4(6)
O4 Cl1 O3 Cu1 18.6(6)
